data_1545234
loop_
_publ_author_name
'Zhou, Wei'
'Zhang, Min'
'Li, Hanhui'
'Chen, Wanzhi'

_publ_section_title
;
 One-Pot Three-Component Synthesis of Enamine-Functionalized
 1,2,3-Triazoles via Cu-Catalytic Azide-Alkyne Click (CuAAC) and
 Cu-Catalyzed Vinyl Nitrene Transfer Sequence.
;
_journal_issue 1
_journal_name_full 'Organic letters'
_journal_page_first 10
_journal_page_last 13
_journal_paper_doi 10.1021/acs.orglett.6b02850
_journal_volume 19
_journal_year 2017
_chemical_formula_sum 'C24 H22 N4 O2 S'
_chemical_formula_weight 430.52
_chemical_name_systematic
; 
 ? 
;
_space_group_IT_number 2
_symmetry_cell_setting triclinic
_symmetry_space_group_name_Hall '-P 1'
_symmetry_space_group_name_H-M 'P -1'
_atom_sites_solution_hydrogens geom
_atom_sites_solution_primary direct
_atom_sites_solution_secondary difmap
_audit_creation_method SHELXL-97
_cell_angle_alpha 99.095(6)
_cell_angle_beta 99.786(6)
_cell_angle_gamma 91.947(6)
_cell_formula_units_Z 2
_cell_length_a 7.1962(5)
_cell_length_b 9.4529(7)
_cell_length_c 16.5643(12)
_cell_measurement_reflns_used 1853
_cell_measurement_temperature 293(2)
_cell_measurement_theta_max 29.4808
_cell_measurement_theta_min 3.3372
_cell_volume 1094.28(14)
_computing_cell_refinement 'Bruker FRAMBO'
_computing_data_collection 'Bruker FRAMBO'
_computing_data_reduction 'Bruker SAINT'
_computing_molecular_graphics 'Bruker SHELXTL'
_computing_publication_material 'Bruker SHELXTL'
_computing_structure_refinement 'SHELXL-97 (Sheldrick, 1997)'
_computing_structure_solution 'SHELXS-97 (Sheldrick, 1990)'
_diffrn_ambient_temperature 293(2)
_diffrn_measured_fraction_theta_full 0.996
_diffrn_measured_fraction_theta_max 0.996
_diffrn_measurement_device_type 'multiwire proportional'
_diffrn_measurement_method 'phi and omega scans'
_diffrn_radiation_monochromator graphite
_diffrn_radiation_source 'fine-focus sealed tube'
_diffrn_radiation_type MoK\a
_diffrn_radiation_wavelength 0.71073
_diffrn_reflns_av_R_equivalents 0.0345
_diffrn_reflns_av_sigmaI/netI 0.0497
_diffrn_reflns_limit_h_max 8
_diffrn_reflns_limit_h_min -8
_diffrn_reflns_limit_k_max 11
_diffrn_reflns_limit_k_min -11
_diffrn_reflns_limit_l_max 15
_diffrn_reflns_limit_l_min -19
_diffrn_reflns_number 6724
_diffrn_reflns_theta_full 25.01
_diffrn_reflns_theta_max 25.01
_diffrn_reflns_theta_min 3.34
_exptl_absorpt_coefficient_mu 0.176
_exptl_absorpt_correction_T_max 0.9360
_exptl_absorpt_correction_T_min 0.9201
_exptl_absorpt_correction_type multi-scan
_exptl_absorpt_process_details sadabs
_exptl_crystal_colour colorless
_exptl_crystal_density_diffrn 1.307
_exptl_crystal_density_method 'not measured'
_exptl_crystal_description block
_exptl_crystal_F_000 452
_exptl_crystal_size_max 0.48
_exptl_crystal_size_mid 0.40
_exptl_crystal_size_min 0.38
_refine_diff_density_max 0.412
_refine_diff_density_min -0.459
_refine_diff_density_rms 0.058
_refine_ls_extinction_method none
_refine_ls_goodness_of_fit_ref 1.019
_refine_ls_hydrogen_treatment mixed
_refine_ls_matrix_type full
_refine_ls_number_parameters 286
_refine_ls_number_reflns 3852
_refine_ls_number_restraints 1
_refine_ls_restrained_S_all 1.023
_refine_ls_R_factor_all 0.0829
_refine_ls_R_factor_gt 0.0610
_refine_ls_shift/su_max 0.000
_refine_ls_shift/su_mean 0.000
_refine_ls_structure_factor_coef Fsqd
_refine_ls_weighting_details 'calc w=1/[\s^2^(Fo^2^)+(0.0860P)^2^+0.6815P] where P=(Fo^2^+2Fc^2^)/3'
_refine_ls_weighting_scheme calc
_refine_ls_wR_factor_gt 0.1588
_refine_ls_wR_factor_ref 0.1804
_reflns_number_gt 2876
_reflns_number_total 3852
_reflns_threshold_expression >2sigma(I)
_cod_data_source_file ol6b02850_si_002.cif
_cod_data_source_block 150129_zw153
_cod_depositor_comments
;
The following automatic conversions were performed:

'_symmetry_cell_setting' value 'Triclinic' changed to 'triclinic'
according to
/usr/data/users/saulius/crontab/automatic-downloads/current/ACS/lib/dictionaries/cif_core.dic
dictionary named 'cif_core.dic' version 2.4.2 from 2011-04-26.

Automatic conversion script
Id: cif_fix_values 4268 2015-11-12 08:31:59Z antanas 
;
_cod_original_sg_symbol_H-M P-1
_cod_database_code 1545234

loop_
_symmetry_equiv_pos_as_xyz
'x, y, z'
'-x, -y, -z'

loop_
_atom_site_label
_atom_site_type_symbol
_atom_site_fract_x
_atom_site_fract_y
_atom_site_fract_z
_atom_site_U_iso_or_equiv
_atom_site_adp_type
_atom_site_occupancy
_atom_site_symmetry_multiplicity
_atom_site_calc_flag
_atom_site_refinement_flags
S1 S 0.62242(11) 0.92356(9) 0.09889(5) 0.0532(3) Uani 1 1 d .
N1 N 0.6289(3) 0.8389(3) 0.18378(15) 0.0482(6) Uani 1 1 d .
N2 N 0.4831(3) 0.7403(3) 0.18070(17) 0.0561(7) Uani 1 1 d .
N4 N 0.9370(4) 0.9356(3) 0.27141(19) 0.0632(8) Uani 1 1 d D
C5 C 1.2775(4) 0.9994(3) 0.30877(19) 0.0455(7) Uani 1 1 d .
O2 O 0.7345(3) 1.0537(2) 0.12803(14) 0.0600(6) Uani 1 1 d .
C2 C 0.7647(4) 0.8438(3) 0.25461(17) 0.0403(6) Uani 1 1 d .
C3 C 1.1120(4) 0.8955(3) 0.29841(17) 0.0431(7) Uani 1 1 d .
C1 C 0.6887(4) 0.7457(3) 0.29559(18) 0.0417(7) Uani 1 1 d .
N3 N 0.5207(3) 0.6850(3) 0.24777(17) 0.0531(7) Uani 1 1 d .
C4 C 1.1514(4) 0.7666(3) 0.32207(19) 0.0419(7) Uani 1 1 d .
H4A H 1.0537 0.6985 0.3203 0.050 Uiso 1 1 calc R
H4B H 1.2758 0.7466 0.3400 0.050 Uiso 1 1 calc R
C11 C 0.7361(4) 0.8061(3) 0.03319(18) 0.0510(8) Uani 1 1 d .
C18 C 0.7450(4) 0.7090(3) 0.37895(18) 0.0426(7) Uani 1 1 d .
C21 C 0.8318(4) 0.6371(4) 0.5395(2) 0.0527(8) Uani 1 1 d .
C23 C 0.8603(4) 0.8008(3) 0.44378(19) 0.0478(7) Uani 1 1 d .
H23 H 0.9105 0.8871 0.4339 0.057 Uiso 1 1 calc R
C22 C 0.9010(4) 0.7656(3) 0.5221(2) 0.0519(8) Uani 1 1 d .
H22 H 0.9766 0.8294 0.5644 0.062 Uiso 1 1 calc R
C20 C 0.7201(5) 0.5458(4) 0.4745(2) 0.0592(9) Uani 1 1 d .
H20 H 0.6738 0.4581 0.4842 0.071 Uiso 1 1 calc R
C6 C 1.4191(4) 1.0113(4) 0.3789(2) 0.0573(8) Uani 1 1 d .
H6 H 1.4107 0.9524 0.4183 0.069 Uiso 1 1 calc R
C10 C 1.2945(4) 1.0852(3) 0.2501(2) 0.0559(8) Uani 1 1 d .
H10 H 1.2018 1.0783 0.2029 0.067 Uiso 1 1 calc R
O1 O 0.4282(3) 0.9222(3) 0.06599(15) 0.0691(7) Uani 1 1 d .
C19 C 0.6753(4) 0.5800(3) 0.3964(2) 0.0539(8) Uani 1 1 d .
H19 H 0.5977 0.5164 0.3547 0.065 Uiso 1 1 calc R
C8 C 1.5873(5) 1.1928(4) 0.3324(3) 0.0723(11) Uani 1 1 d .
H8 H 1.6913 1.2578 0.3402 0.087 Uiso 1 1 calc R
C16 C 0.9244(5) 0.8304(4) 0.0328(2) 0.0667(10) Uani 1 1 d .
H16 H 0.9937 0.9069 0.0689 0.080 Uiso 1 1 calc R
C7 C 1.5704(5) 1.1090(4) 0.3903(3) 0.0707(10) Uani 1 1 d .
H7 H 1.6620 1.1178 0.4381 0.085 Uiso 1 1 calc R
C9 C 1.4505(5) 1.1822(4) 0.2615(3) 0.0711(11) Uani 1 1 d .
H9 H 1.4627 1.2397 0.2218 0.085 Uiso 1 1 calc R
C24 C 0.8783(5) 0.5979(4) 0.6245(2) 0.0714(10) Uani 1 1 d .
H24A H 0.9761 0.5313 0.6255 0.107 Uiso 1 1 calc R
H24B H 0.7676 0.5544 0.6381 0.107 Uiso 1 1 calc R
H24C H 0.9210 0.6828 0.6644 0.107 Uiso 1 1 calc R
C15 C 1.0100(6) 0.7408(5) -0.0213(3) 0.0781(11) Uani 1 1 d .
H15 H 1.1376 0.7584 -0.0218 0.094 Uiso 1 1 calc R
C14 C 0.9122(6) 0.6254(4) -0.0747(2) 0.0714(10) Uani 1 1 d .
C17 C 1.0083(8) 0.5290(6) -0.1338(3) 0.1112(17) Uani 1 1 d .
H17A H 1.0395 0.5805 -0.1758 0.167 Uiso 1 1 calc R
H17B H 0.9251 0.4467 -0.1596 0.167 Uiso 1 1 calc R
H17C H 1.1218 0.4981 -0.1039 0.167 Uiso 1 1 calc R
C13 C 0.7226(6) 0.6043(5) -0.0725(3) 0.0892(13) Uani 1 1 d .
H13 H 0.6529 0.5277 -0.1082 0.107 Uiso 1 1 calc R
C12 C 0.6341(5) 0.6925(4) -0.0193(2) 0.0764(11) Uani 1 1 d .
H12 H 0.5063 0.6756 -0.0186 0.092 Uiso 1 1 calc R
H1N H 0.938(6) 1.025(3) 0.259(3) 0.106(16) Uiso 1 1 d D

loop_
_atom_site_aniso_label
_atom_site_aniso_U_11
_atom_site_aniso_U_22
_atom_site_aniso_U_33
_atom_site_aniso_U_23
_atom_site_aniso_U_13
_atom_site_aniso_U_12
S1 0.0500(5) 0.0593(5) 0.0477(5) 0.0098(4) 0.0011(3) -0.0002(4)
N1 0.0417(13) 0.0523(15) 0.0473(15) 0.0048(12) 0.0041(11) -0.0069(11)
N2 0.0464(14) 0.0589(17) 0.0574(17) 0.0051(14) 0.0008(12) -0.0145(13)
N4 0.0639(18) 0.0598(19) 0.0632(18) 0.0058(15) 0.0106(14) -0.0083(15)
C5 0.0390(15) 0.0423(16) 0.0547(18) 0.0013(13) 0.0144(13) -0.0026(13)
O2 0.0683(14) 0.0533(13) 0.0561(14) 0.0110(11) 0.0046(11) -0.0043(11)
C2 0.0355(14) 0.0391(15) 0.0437(16) 0.0017(12) 0.0050(12) -0.0029(12)
C3 0.0340(14) 0.0502(17) 0.0441(16) 0.0031(13) 0.0092(12) -0.0022(13)
C1 0.0362(14) 0.0369(15) 0.0500(17) -0.0010(12) 0.0105(12) -0.0038(12)
N3 0.0426(14) 0.0515(15) 0.0614(17) 0.0022(13) 0.0080(12) -0.0101(12)
C4 0.0270(13) 0.0352(14) 0.0679(19) 0.0179(13) 0.0128(12) 0.0003(11)
C11 0.0519(17) 0.0545(18) 0.0436(17) 0.0090(14) 0.0011(13) -0.0047(15)
C18 0.0366(14) 0.0404(15) 0.0520(17) 0.0058(13) 0.0135(12) 0.0000(12)
C21 0.0497(17) 0.0555(19) 0.061(2) 0.0178(16) 0.0231(15) 0.0129(15)
C23 0.0460(16) 0.0415(16) 0.0573(19) 0.0111(14) 0.0119(14) -0.0035(13)
C22 0.0520(17) 0.0536(19) 0.0508(18) 0.0091(15) 0.0113(14) 0.0017(15)
C20 0.0593(19) 0.0476(18) 0.078(2) 0.0197(17) 0.0245(17) -0.0005(15)
C6 0.0448(17) 0.061(2) 0.062(2) 0.0050(16) 0.0051(15) -0.0043(15)
C10 0.0513(18) 0.0504(18) 0.066(2) 0.0064(16) 0.0152(15) -0.0085(15)
O1 0.0491(13) 0.0905(18) 0.0647(15) 0.0187(13) -0.0040(11) 0.0070(12)
C19 0.0544(18) 0.0420(17) 0.065(2) 0.0068(15) 0.0141(15) -0.0060(14)
C8 0.0432(18) 0.050(2) 0.116(3) -0.009(2) 0.017(2) -0.0091(16)
C16 0.062(2) 0.067(2) 0.063(2) -0.0076(18) 0.0093(17) -0.0144(18)
C7 0.0435(18) 0.069(2) 0.090(3) -0.004(2) 0.0019(17) -0.0076(17)
C9 0.070(2) 0.050(2) 0.100(3) 0.0144(19) 0.033(2) -0.0087(18)
C24 0.080(2) 0.079(3) 0.070(2) 0.034(2) 0.0300(19) 0.020(2)
C15 0.069(2) 0.088(3) 0.076(3) 0.000(2) 0.026(2) -0.008(2)
C14 0.092(3) 0.072(2) 0.050(2) 0.0057(18) 0.0160(18) 0.006(2)
C17 0.153(5) 0.107(4) 0.073(3) -0.008(3) 0.036(3) 0.024(3)
C13 0.096(3) 0.078(3) 0.075(3) -0.024(2) 0.001(2) -0.013(2)
C12 0.063(2) 0.077(3) 0.076(3) -0.010(2) 0.0014(19) -0.015(2)

loop_
_atom_type_symbol
_atom_type_description
_atom_type_scat_dispersion_real
_atom_type_scat_dispersion_imag
_atom_type_scat_source
C C 0.0033 0.0016 'International Tables Vol C Tables 4.2.6.8 and 6.1.1.4'
H H 0.0000 0.0000 'International Tables Vol C Tables 4.2.6.8 and 6.1.1.4'
N N 0.0061 0.0033 'International Tables Vol C Tables 4.2.6.8 and 6.1.1.4'
O O 0.0106 0.0060 'International Tables Vol C Tables 4.2.6.8 and 6.1.1.4'
S S 0.1246 0.1234 'International Tables Vol C Tables 4.2.6.8 and 6.1.1.4'

loop_
_geom_angle_atom_site_label_1
_geom_angle_atom_site_label_2
_geom_angle_atom_site_label_3
_geom_angle
O1 S1 O2 121.72(16)
O1 S1 N1 104.00(13)
O2 S1 N1 105.64(12)
O1 S1 C11 110.60(15)
O2 S1 C11 110.19(14)
N1 S1 C11 102.63(14)
N2 N1 C2 111.8(2)
N2 N1 S1 116.53(19)
C2 N1 S1 131.50(19)
N3 N2 N1 106.3(2)
C3 N4 C2 125.5(3)
C3 N4 H1N 112(3)
C2 N4 H1N 122(3)
C10 C5 C6 118.9(3)
C10 C5 C3 121.2(3)
C6 C5 C3 120.0(3)
C1 C2 N1 102.5(2)
C1 C2 N4 134.7(3)
N1 C2 N4 122.9(3)
N4 C3 C4 125.0(3)
N4 C3 C5 119.6(3)
C4 C3 C5 115.4(3)
N3 C1 C2 108.9(3)
N3 C1 C18 118.6(2)
C2 C1 C18 132.2(2)
N2 N3 C1 110.5(2)
C3 C4 H4A 120.0
C3 C4 H4B 120.0
H4A C4 H4B 120.0
C16 C11 C12 120.5(3)
C16 C11 S1 119.9(2)
C12 C11 S1 119.6(3)
C19 C18 C23 117.5(3)
C19 C18 C1 119.5(3)
C23 C18 C1 123.0(3)
C20 C21 C22 117.1(3)
C20 C21 C24 121.4(3)
C22 C21 C24 121.5(3)
C22 C23 C18 121.0(3)
C22 C23 H23 119.5
C18 C23 H23 119.5
C23 C22 C21 121.5(3)
C23 C22 H22 119.2
C21 C22 H22 119.2
C19 C20 C21 122.3(3)
C19 C20 H20 118.8
C21 C20 H20 118.8
C7 C6 C5 120.6(3)
C7 C6 H6 119.7
C5 C6 H6 119.7
C5 C10 C9 120.0(3)
C5 C10 H10 120.0
C9 C10 H10 120.0
C20 C19 C18 120.6(3)
C20 C19 H19 119.7
C18 C19 H19 119.7
C7 C8 C9 120.4(3)
C7 C8 H8 119.8
C9 C8 H8 119.8
C11 C16 C15 119.3(3)
C11 C16 H16 120.4
C15 C16 H16 120.4
C8 C7 C6 120.4(4)
C8 C7 H7 119.8
C6 C7 H7 119.8
C8 C9 C10 119.7(4)
C8 C9 H9 120.2
C10 C9 H9 120.2
C21 C24 H24A 109.5
C21 C24 H24B 109.5
H24A C24 H24B 109.5
C21 C24 H24C 109.5
H24A C24 H24C 109.5
H24B C24 H24C 109.5
C16 C15 C14 121.9(4)
C16 C15 H15 119.1
C14 C15 H15 119.1
C15 C14 C13 117.2(4)
C15 C14 C17 121.1(4)
C13 C14 C17 121.8(4)
C14 C17 H17A 109.5
C14 C17 H17B 109.5
H17A C17 H17B 109.5
C14 C17 H17C 109.5
H17A C17 H17C 109.5
H17B C17 H17C 109.5
C12 C13 C14 122.0(4)
C12 C13 H13 119.0
C14 C13 H13 119.0
C13 C12 C11 119.2(4)
C13 C12 H12 120.4
C11 C12 H12 120.4

loop_
_geom_bond_atom_site_label_1
_geom_bond_atom_site_label_2
_geom_bond_distance
S1 O1 1.410(2)
S1 O2 1.418(2)
S1 N1 1.719(3)
S1 C11 1.752(3)
N1 N2 1.369(3)
N1 C2 1.387(4)
N2 N3 1.293(4)
N4 C3 1.350(4)
N4 C2 1.450(4)
N4 H1N 0.904(19)
C5 C10 1.378(4)
C5 C6 1.396(4)
C5 C3 1.487(4)
C2 C1 1.382(4)
C3 C4 1.362(4)
C1 N3 1.379(3)
C1 C18 1.470(4)
C4 H4A 0.9300
C4 H4B 0.9300
C11 C16 1.368(4)
C11 C12 1.372(5)
C18 C19 1.393(4)
C18 C23 1.396(4)
C21 C20 1.383(5)
C21 C22 1.386(4)
C21 C24 1.500(5)
C23 C22 1.377(4)
C23 H23 0.9300
C22 H22 0.9300
C20 C19 1.371(5)
C20 H20 0.9300
C6 C7 1.372(4)
C6 H6 0.9300
C10 C9 1.393(4)
C10 H10 0.9300
C19 H19 0.9300
C8 C7 1.355(6)
C8 C9 1.386(6)
C8 H8 0.9300
C16 C15 1.372(5)
C16 H16 0.9300
C7 H7 0.9300
C9 H9 0.9300
C24 H24A 0.9600
C24 H24B 0.9600
C24 H24C 0.9600
C15 C14 1.378(5)
C15 H15 0.9300
C14 C13 1.380(6)
C14 C17 1.503(6)
C17 H17A 0.9600
C17 H17B 0.9600
C17 H17C 0.9600
C13 C12 1.369(6)
C13 H13 0.9300
C12 H12 0.9300

loop_
_geom_torsion_atom_site_label_1
_geom_torsion_atom_site_label_2
_geom_torsion_atom_site_label_3
_geom_torsion_atom_site_label_4
_geom_torsion
O1 S1 N1 N2 28.0(3)
O2 S1 N1 N2 157.2(2)
C11 S1 N1 N2 -87.3(2)
O1 S1 N1 C2 -157.6(3)
O2 S1 N1 C2 -28.4(3)
C11 S1 N1 C2 87.1(3)
C2 N1 N2 N3 1.2(3)
S1 N1 N2 N3 176.7(2)
N2 N1 C2 C1 -2.1(3)
S1 N1 C2 C1 -176.7(2)
N2 N1 C2 N4 177.7(3)
S1 N1 C2 N4 3.1(4)
C3 N4 C2 C1 45.1(5)
C3 N4 C2 N1 -134.6(3)
C2 N4 C3 C4 -7.0(5)
C2 N4 C3 C5 176.8(3)
C10 C5 C3 N4 -43.0(4)
C6 C5 C3 N4 137.0(3)
C10 C5 C3 C4 140.5(3)
C6 C5 C3 C4 -39.5(4)
N1 C2 C1 N3 2.2(3)
N4 C2 C1 N3 -177.6(3)
N1 C2 C1 C18 -171.5(3)
N4 C2 C1 C18 8.8(6)
N1 N2 N3 C1 0.2(3)
C2 C1 N3 N2 -1.6(3)
C18 C1 N3 N2 173.0(3)
O1 S1 C11 C16 153.5(3)
O2 S1 C11 C16 16.0(3)
N1 S1 C11 C16 -96.1(3)
O1 S1 C11 C12 -24.8(3)
O2 S1 C11 C12 -162.2(3)
N1 S1 C11 C12 85.7(3)
N3 C1 C18 C19 24.5(4)
C2 C1 C18 C19 -162.4(3)
N3 C1 C18 C23 -152.7(3)
C2 C1 C18 C23 20.4(5)
C19 C18 C23 C22 -0.9(4)
C1 C18 C23 C22 176.3(3)
C18 C23 C22 C21 1.0(5)
C20 C21 C22 C23 0.0(5)
C24 C21 C22 C23 179.1(3)
C22 C21 C20 C19 -1.2(5)
C24 C21 C20 C19 179.7(3)
C10 C5 C6 C7 1.5(5)
C3 C5 C6 C7 -178.5(3)
C6 C5 C10 C9 -0.3(5)
C3 C5 C10 C9 179.7(3)
C21 C20 C19 C18 1.3(5)
C23 C18 C19 C20 -0.2(4)
C1 C18 C19 C20 -177.6(3)
C12 C11 C16 C15 0.7(6)
S1 C11 C16 C15 -177.5(3)
C9 C8 C7 C6 0.9(6)
C5 C6 C7 C8 -1.8(6)
C7 C8 C9 C10 0.2(6)
C5 C10 C9 C8 -0.6(5)
C11 C16 C15 C14 -0.9(6)
C16 C15 C14 C13 0.8(6)
C16 C15 C14 C17 179.7(4)
C15 C14 C13 C12 -0.6(7)
C17 C14 C13 C12 -179.4(5)
C14 C13 C12 C11 0.4(7)
C16 C11 C12 C13 -0.5(6)
S1 C11 C12 C13 177.7(3)
